data_4315853
loop_
_publ_author_name
'Karunesh Keshav'
'Nem Singh'
'Anil J. Elias'

_publ_contact_author_address
;DEPARTMENT OF CHEMISTRY
INDIAN INSTITUTE OF TECHNOLOGY DELHI
HAUZ KHAS, NEW DELHI 110016
INDIA
;
_publ_contact_author_email elias@chemistry.iitd.ac.in
_publ_contact_author_fax +91-11-2658????
_publ_contact_author_name 'Dr.Anil J. Elias'
_publ_contact_author_phone +91-11-2659????
_publ_section_title
;
 Synthesis and Reactions of Ethynylferrocene-Derived Fluoro- and
 Chlorocyclotriphosphazenes
;
_journal_name_full 'Inorganic Chemistry'
_journal_page_first 5753
_journal_page_last 5765
_journal_paper_doi 10.1021/ic100703h
_journal_volume 49
_journal_year 2010
_chemical_formula_moiety 'C38 H32 Cl4 Fe2 N9 P3'
_chemical_formula_sum 'C38 H32 Cl4 Fe2 N9 P3'
_chemical_formula_weight 961.14
_chemical_name_systematic
; 
 ? 
;
_space_group_IT_number 2
_symmetry_cell_setting triclinic
_symmetry_space_group_name_Hall '-P 1'
_symmetry_space_group_name_H-M 'P -1'
_atom_sites_solution_hydrogens geom
_atom_sites_solution_primary direct
_atom_sites_solution_secondary difmap
_audit_creation_method SHELXL-97
_cell_angle_alpha 90.512(3)
_cell_angle_beta 95.073(3)
_cell_angle_gamma 95.919(3)
_cell_formula_units_Z 2
_cell_length_a 9.1867(16)
_cell_length_b 10.7009(19)
_cell_length_c 20.921(4)
_cell_measurement_temperature 293(2)
_cell_measurement_theta_max 25.5
_cell_measurement_theta_min 2.46
_cell_volume 2037.3(6)
_computing_cell_refinement 'Bruker SMART'
_computing_data_collection 'Bruker SMART'
_computing_data_reduction 'Bruker SAINT'
_computing_molecular_graphics 'Bruker SHELXTL'
_computing_publication_material 'Bruker SHELXTL'
_computing_structure_refinement 'SHELXL-97 (Sheldrick, 1997)'
_computing_structure_solution 'SHELXS-97 (Sheldrick, 1990)'
_diffrn_ambient_temperature 293(2)
_diffrn_measured_fraction_theta_full 0.992
_diffrn_measured_fraction_theta_max 0.992
_diffrn_measurement_device_type 'CCD area detector'
_diffrn_measurement_method 'phi and omega scans'
_diffrn_radiation_monochromator graphite
_diffrn_radiation_source 'fine-focus sealed tube'
_diffrn_radiation_type MoK\a
_diffrn_radiation_wavelength 0.71073
_diffrn_reflns_av_R_equivalents 0.0402
_diffrn_reflns_av_sigmaI/netI 0.0496
_diffrn_reflns_limit_h_max 11
_diffrn_reflns_limit_h_min -11
_diffrn_reflns_limit_k_max 12
_diffrn_reflns_limit_k_min -12
_diffrn_reflns_limit_l_max 25
_diffrn_reflns_limit_l_min -25
_diffrn_reflns_number 20235
_diffrn_reflns_theta_full 25.50
_diffrn_reflns_theta_max 25.50
_diffrn_reflns_theta_min 1.91
_exptl_absorpt_coefficient_mu 1.134
_exptl_absorpt_correction_type none
_exptl_crystal_colour yellow
_exptl_crystal_density_diffrn 1.567
_exptl_crystal_density_method 'not measured'
_exptl_crystal_description Block
_exptl_crystal_F_000 1224
_exptl_crystal_size_max 0.257
_exptl_crystal_size_mid 0.183
_exptl_crystal_size_min 0.0854
_refine_diff_density_max 0.581
_refine_diff_density_min -0.428
_refine_diff_density_rms 0.072
_refine_ls_extinction_method none
_refine_ls_goodness_of_fit_ref 1.150
_refine_ls_hydrogen_treatment constr
_refine_ls_matrix_type full
_refine_ls_number_parameters 505
_refine_ls_number_reflns 7502
_refine_ls_number_restraints 0
_refine_ls_restrained_S_all 1.150
_refine_ls_R_factor_all 0.0742
_refine_ls_R_factor_gt 0.0618
_refine_ls_shift/su_max 0.000
_refine_ls_shift/su_mean 0.000
_refine_ls_structure_factor_coef Fsqd
_refine_ls_weighting_details 'calc w=1/[\s^2^(Fo^2^)+(0.0514P)^2^+1.7360P] where P=(Fo^2^+2Fc^2^)/3'
_refine_ls_weighting_scheme calc
_refine_ls_wR_factor_gt 0.1305
_refine_ls_wR_factor_ref 0.1364
_reflns_number_gt 6453
_reflns_number_total 7502
_reflns_threshold_expression >2sigma(I)
_cod_data_source_file ic100703h_si_002_13.cif
_cod_data_source_block 14
_cod_depositor_comments
;
The following automatic conversions were performed:

'_symmetry_cell_setting' value 'Triclinic' changed to 'triclinic'
according to the built-in table from CIF Core dictionary named
'cif_core.dic' version 2.4.1 from 2010-06-29.

Automatic conversion script
Id: cif_fix_values 1646 2011-03-28 12:23:43Z adriana 
;
_cod_original_cell_volume 2037.4(6)
_cod_original_sg_symbol_Hall -P1
_cod_database_code 4315853

loop_
_symmetry_equiv_pos_as_xyz
'x, y, z'
'-x, -y, -z'

loop_
_atom_site_label
_atom_site_type_symbol
_atom_site_fract_x
_atom_site_fract_y
_atom_site_fract_z
_atom_site_U_iso_or_equiv
_atom_site_adp_type
_atom_site_occupancy
_atom_site_symmetry_multiplicity
_atom_site_calc_flag
_atom_site_refinement_flags
_atom_site_disorder_assembly
_atom_site_disorder_group
Fe1 Fe 0.51100(6) 0.13619(6) 0.38732(3) 0.04325(17) Uani 1 1 d . . .
Fe2 Fe 1.16007(6) 0.60902(5) 0.24178(3) 0.03637(16) Uani 1 1 d . . .
Cl1 Cl 0.36583(16) 0.04997(13) 0.11508(8) 0.0868(5) Uani 1 1 d . . .
Cl2 Cl 0.28374(13) 0.31979(13) 0.11549(6) 0.0655(3) Uani 1 1 d . . .
Cl3 Cl 0.81274(18) 0.21472(15) 0.00462(6) 0.0824(5) Uani 1 1 d . . .
Cl4 Cl 0.7317(3) 0.47839(16) 0.03102(9) 0.1133(7) Uani 1 1 d . . .
P1 P 0.71691(10) 0.30106(9) 0.19902(4) 0.0322(2) Uani 1 1 d . . .
P2 P 0.46202(12) 0.22581(11) 0.12196(5) 0.0454(3) Uani 1 1 d . . .
P3 P 0.71197(14) 0.30676(11) 0.06741(5) 0.0479(3) Uani 1 1 d . . .
N1 N 0.5468(3) 0.2467(3) 0.18946(15) 0.0421(8) Uani 1 1 d . . .
N2 N 0.5447(5) 0.2559(5) 0.06101(17) 0.0741(13) Uani 1 1 d . . .
N3 N 0.8000(4) 0.3062(3) 0.13463(15) 0.0422(8) Uani 1 1 d . . .
N4 N 0.9158(3) 0.1303(3) 0.24327(15) 0.0373(7) Uani 1 1 d . . .
N5 N 0.9611(4) 0.0722(3) 0.29649(18) 0.0493(9) Uani 1 1 d . . .
N6 N 0.8895(4) 0.1089(3) 0.34338(17) 0.0503(9) Uani 1 1 d . . .
N7 N 0.7758(4) 0.6281(3) 0.28755(16) 0.0404(8) Uani 1 1 d . . .
N8 N 0.6317(4) 0.6180(3) 0.26489(18) 0.0474(9) Uani 1 1 d . . .
N9 N 0.6027(3) 0.5120(3) 0.23364(16) 0.0421(8) Uani 1 1 d . . .
C1 C 0.8102(4) 0.2070(3) 0.25558(17) 0.0326(8) Uani 1 1 d . . .
C2 C 0.7937(4) 0.1904(3) 0.32060(18) 0.0351(8) Uani 1 1 d . . .
C3 C 0.6963(4) 0.2397(4) 0.36409(18) 0.0397(9) Uani 1 1 d . . .
C4 C 0.5706(5) 0.3059(4) 0.3504(2) 0.0474(10) Uani 1 1 d . . .
H4 H 0.5355 0.3356 0.3082 0.057 Uiso 1 1 calc R . .
C5 C 0.5066(6) 0.3227(4) 0.4083(2) 0.0564(12) Uani 1 1 d . . .
H5 H 0.4179 0.3645 0.4128 0.068 Uiso 1 1 calc R . .
C6 C 0.5878(6) 0.2675(4) 0.4578(2) 0.0571(12) Uani 1 1 d . . .
H6 H 0.5662 0.2640 0.5028 0.069 Uiso 1 1 calc R . .
C7 C 0.7048(5) 0.2156(4) 0.4315(2) 0.0499(11) Uani 1 1 d . . .
H7 H 0.7793 0.1705 0.4553 0.060 Uiso 1 1 calc R . .
C8 C 0.3018(6) 0.0523(5) 0.3737(3) 0.0728(15) Uani 1 1 d . . .
H8 H 0.2119 0.0927 0.3777 0.087 Uiso 1 1 calc R . .
C9 C 0.3798(6) -0.0082(5) 0.4222(3) 0.0740(16) Uani 1 1 d . . .
H9 H 0.3552 -0.0163 0.4667 0.089 Uiso 1 1 calc R . .
C10 C 0.4981(7) -0.0530(5) 0.3974(4) 0.0825(18) Uani 1 1 d . . .
H10 H 0.5716 -0.0990 0.4212 0.099 Uiso 1 1 calc R . .
C11 C 0.4963(7) -0.0225(6) 0.3335(4) 0.086(2) Uani 1 1 d . . .
H11 H 0.5678 -0.0440 0.3042 0.104 Uiso 1 1 calc R . .
C12 C 0.3754(7) 0.0431(6) 0.3174(3) 0.0822(18) Uani 1 1 d . . .
H12 H 0.3455 0.0749 0.2749 0.099 Uiso 1 1 calc R . .
C13 C 0.7282(4) 0.4523(3) 0.23632(17) 0.0313(8) Uani 1 1 d . . .
C14 C 0.8412(4) 0.5264(3) 0.27046(16) 0.0300(8) Uani 1 1 d . . .
C15 C 0.9966(4) 0.5102(3) 0.28439(18) 0.0354(8) Uani 1 1 d . . .
C16 C 1.0750(4) 0.4289(3) 0.2486(2) 0.0398(9) Uani 1 1 d . . .
H16 H 1.0328 0.3734 0.2127 0.048 Uiso 1 1 calc R . .
C17 C 1.2234(5) 0.4418(4) 0.2742(2) 0.0482(11) Uani 1 1 d . . .
H17 H 1.3021 0.3980 0.2584 0.058 Uiso 1 1 calc R . .
C18 C 1.2401(5) 0.5311(5) 0.3246(2) 0.0551(12) Uani 1 1 d . . .
H18 H 1.3325 0.5601 0.3499 0.066 Uiso 1 1 calc R . .
C19 C 1.1017(5) 0.5735(4) 0.33201(19) 0.0468(10) Uani 1 1 d . . .
H19 H 1.0814 0.6362 0.3635 0.056 Uiso 1 1 calc R . .
C20 C 1.0688(6) 0.7319(5) 0.1808(3) 0.0706(16) Uani 1 1 d . . .
H20 H 0.9639 0.7430 0.1743 0.085 Uiso 1 1 calc R . .
C21 C 1.1417(6) 0.6470(5) 0.1465(2) 0.0672(14) Uani 1 1 d . . .
H21 H 1.0971 0.5893 0.1119 0.081 Uiso 1 1 calc R . .
C22 C 1.2907(5) 0.6607(5) 0.1708(2) 0.0613(13) Uani 1 1 d . . .
H22 H 1.3679 0.6135 0.1562 0.074 Uiso 1 1 calc R . .
C23 C 1.3091(5) 0.7525(4) 0.2200(3) 0.0649(14) Uani 1 1 d . . .
H23 H 1.4015 0.7804 0.2456 0.078 Uiso 1 1 calc R . .
C24 C 1.1720(6) 0.7977(4) 0.2265(3) 0.0677(15) Uani 1 1 d . . .
H24 H 1.1521 0.8625 0.2569 0.081 Uiso 1 1 calc R . .
C25 C 0.9730(4) 0.0942(4) 0.18372(19) 0.0416(9) Uani 1 1 d . . .
H25A H 1.0683 0.0642 0.1938 0.050 Uiso 1 1 calc R . .
H25B H 0.9871 0.1680 0.1575 0.050 Uiso 1 1 calc R . .
C26 C 0.8745(4) -0.0061(3) 0.14541(19) 0.0373(9) Uani 1 1 d . . .
C27 C 0.7465(5) -0.0624(4) 0.1664(2) 0.0588(12) Uani 1 1 d . . .
H27 H 0.7164 -0.0376 0.2054 0.071 Uiso 1 1 calc R . .
C28 C 0.6628(6) -0.1553(5) 0.1298(3) 0.0689(15) Uani 1 1 d . . .
H28 H 0.5767 -0.1934 0.1446 0.083 Uiso 1 1 calc R . .
C29 C 0.7045(6) -0.1926(5) 0.0719(3) 0.0705(15) Uani 1 1 d . . .
H29 H 0.6463 -0.2543 0.0470 0.085 Uiso 1 1 calc R . .
C30 C 0.8319(7) -0.1385(5) 0.0514(2) 0.0687(14) Uani 1 1 d . . .
H30 H 0.8617 -0.1642 0.0124 0.082 Uiso 1 1 calc R . .
C31 C 0.9175(5) -0.0460(4) 0.0876(2) 0.0529(11) Uani 1 1 d . . .
H31 H 1.0048 -0.0102 0.0731 0.064 Uiso 1 1 calc R . .
C32 C 0.8332(5) 0.7400(4) 0.3261(2) 0.0495(11) Uani 1 1 d . . .
H32A H 0.7710 0.8063 0.3158 0.059 Uiso 1 1 calc R . .
H32B H 0.9307 0.7682 0.3142 0.059 Uiso 1 1 calc R . .
C33 C 0.8421(5) 0.7206(4) 0.3976(2) 0.0467(10) Uani 1 1 d . . .
C34 C 0.9005(5) 0.8203(5) 0.4371(2) 0.0599(12) Uani 1 1 d . . .
H34 H 0.9297 0.8974 0.4195 0.072 Uiso 1 1 calc R . .
C35 C 0.9158(6) 0.8063(6) 0.5027(3) 0.0719(15) Uani 1 1 d . . .
H35 H 0.9543 0.8745 0.5290 0.086 Uiso 1 1 calc R . .
C36 C 0.8756(6) 0.6945(6) 0.5295(3) 0.0775(16) Uani 1 1 d . . .
H36 H 0.8878 0.6859 0.5738 0.093 Uiso 1 1 calc R . .
C37 C 0.8171(7) 0.5945(6) 0.4911(3) 0.0809(17) Uani 1 1 d . . .
H37 H 0.7901 0.5175 0.5092 0.097 Uiso 1 1 calc R . .
C38 C 0.7979(6) 0.6078(5) 0.4253(2) 0.0705(15) Uani 1 1 d . . .
H38 H 0.7549 0.5404 0.3995 0.085 Uiso 1 1 calc R . .

loop_
_atom_site_aniso_label
_atom_site_aniso_U_11
_atom_site_aniso_U_22
_atom_site_aniso_U_33
_atom_site_aniso_U_23
_atom_site_aniso_U_13
_atom_site_aniso_U_12
Fe1 0.0434(3) 0.0491(4) 0.0372(3) 0.0054(3) 0.0067(3) 0.0016(3)
Fe2 0.0296(3) 0.0309(3) 0.0477(3) 0.0026(2) 0.0012(2) 0.0002(2)
Cl1 0.0759(9) 0.0539(8) 0.1213(13) -0.0233(8) -0.0300(9) -0.0026(7)
Cl2 0.0551(7) 0.0735(8) 0.0683(8) 0.0000(6) -0.0092(6) 0.0207(6)
Cl3 0.1129(12) 0.1029(11) 0.0416(7) -0.0028(7) 0.0254(7) 0.0453(9)
Cl4 0.1774(19) 0.0729(10) 0.0980(12) 0.0427(9) 0.0231(12) 0.0402(11)
P1 0.0328(5) 0.0356(5) 0.0276(5) 0.0013(4) 0.0034(4) 0.0003(4)
P2 0.0416(6) 0.0540(7) 0.0383(6) -0.0064(5) -0.0078(5) 0.0042(5)
P3 0.0633(8) 0.0542(7) 0.0300(6) 0.0052(5) 0.0113(5) 0.0174(6)
N1 0.0376(18) 0.053(2) 0.0331(18) 0.0020(15) 0.0012(14) -0.0057(16)
N2 0.061(3) 0.131(4) 0.028(2) -0.006(2) -0.0080(18) 0.009(3)
N3 0.045(2) 0.0450(19) 0.0377(19) 0.0022(15) 0.0126(15) 0.0032(16)
N4 0.0357(17) 0.0339(17) 0.0419(19) -0.0039(14) 0.0009(14) 0.0042(14)
N5 0.049(2) 0.048(2) 0.051(2) 0.0031(17) -0.0027(18) 0.0128(17)
N6 0.049(2) 0.059(2) 0.043(2) 0.0028(17) -0.0049(17) 0.0092(18)
N7 0.0410(19) 0.0374(18) 0.0439(19) -0.0008(15) 0.0041(15) 0.0099(15)
N8 0.039(2) 0.046(2) 0.059(2) 0.0003(17) 0.0018(17) 0.0164(16)
N9 0.0369(18) 0.043(2) 0.047(2) 0.0036(16) 0.0011(15) 0.0103(15)
C1 0.035(2) 0.0275(18) 0.034(2) 0.0003(15) 0.0034(16) -0.0001(16)
C2 0.0309(19) 0.038(2) 0.035(2) 0.0018(16) -0.0031(16) -0.0007(16)
C3 0.041(2) 0.044(2) 0.032(2) 0.0038(17) 0.0010(17) -0.0018(18)
C4 0.053(3) 0.049(2) 0.044(2) 0.0135(19) 0.016(2) 0.011(2)
C5 0.071(3) 0.046(3) 0.057(3) 0.008(2) 0.032(3) 0.010(2)
C6 0.077(3) 0.056(3) 0.038(2) -0.003(2) 0.017(2) -0.003(2)
C7 0.049(3) 0.060(3) 0.038(2) 0.000(2) -0.0013(19) -0.002(2)
C8 0.043(3) 0.080(4) 0.091(4) -0.011(3) 0.000(3) -0.009(3)
C9 0.071(4) 0.077(4) 0.069(4) 0.020(3) 0.012(3) -0.021(3)
C10 0.068(4) 0.052(3) 0.126(6) 0.012(3) 0.010(4) 0.000(3)
C11 0.070(4) 0.072(4) 0.116(6) -0.036(4) 0.033(4) -0.015(3)
C12 0.093(5) 0.094(4) 0.049(3) -0.009(3) -0.007(3) -0.032(4)
C13 0.0329(19) 0.0323(19) 0.0298(19) 0.0027(15) 0.0071(15) 0.0052(16)
C14 0.0317(19) 0.0294(18) 0.0296(19) 0.0036(15) 0.0058(15) 0.0035(15)
C15 0.037(2) 0.0301(19) 0.039(2) 0.0055(16) 0.0044(17) 0.0018(16)
C16 0.033(2) 0.0283(19) 0.058(3) 0.0025(18) 0.0029(18) 0.0023(16)
C17 0.040(2) 0.041(2) 0.066(3) 0.011(2) 0.003(2) 0.0150(19)
C18 0.043(3) 0.069(3) 0.051(3) 0.011(2) -0.012(2) 0.009(2)
C19 0.047(2) 0.056(3) 0.037(2) 0.0004(19) -0.0025(19) 0.005(2)
C20 0.054(3) 0.066(3) 0.096(4) 0.051(3) 0.013(3) 0.019(3)
C21 0.074(4) 0.077(4) 0.051(3) 0.028(3) 0.011(3) 0.000(3)
C22 0.056(3) 0.056(3) 0.075(3) 0.014(3) 0.031(3) -0.004(2)
C23 0.050(3) 0.040(3) 0.104(4) -0.001(3) 0.018(3) -0.011(2)
C24 0.065(3) 0.031(2) 0.110(4) 0.014(3) 0.026(3) 0.002(2)
C25 0.035(2) 0.041(2) 0.050(2) -0.0041(18) 0.0150(18) 0.0034(17)
C26 0.036(2) 0.031(2) 0.046(2) 0.0043(17) 0.0040(17) 0.0087(16)
C27 0.055(3) 0.055(3) 0.065(3) -0.013(2) 0.017(2) -0.005(2)
C28 0.055(3) 0.055(3) 0.093(4) -0.018(3) 0.010(3) -0.013(2)
C29 0.070(4) 0.056(3) 0.079(4) -0.022(3) -0.025(3) 0.008(3)
C30 0.086(4) 0.071(3) 0.049(3) -0.013(3) 0.000(3) 0.014(3)
C31 0.061(3) 0.055(3) 0.044(3) -0.001(2) 0.013(2) 0.011(2)
C32 0.053(3) 0.033(2) 0.063(3) -0.008(2) 0.007(2) 0.0063(19)
C33 0.045(2) 0.045(2) 0.052(3) -0.011(2) 0.011(2) 0.0061(19)
C34 0.061(3) 0.052(3) 0.064(3) -0.013(2) 0.002(2) -0.001(2)
C35 0.071(4) 0.078(4) 0.062(3) -0.023(3) 0.000(3) -0.004(3)
C36 0.081(4) 0.098(5) 0.052(3) -0.013(3) 0.016(3) -0.006(3)
C37 0.108(5) 0.080(4) 0.054(3) -0.003(3) 0.033(3) -0.013(3)
C38 0.096(4) 0.059(3) 0.054(3) -0.014(2) 0.021(3) -0.014(3)

loop_
_atom_type_symbol
_atom_type_description
_atom_type_scat_dispersion_real
_atom_type_scat_dispersion_imag
_atom_type_scat_source
C C 0.0033 0.0016 'International Tables Vol C Tables 4.2.6.8 and 6.1.1.4'
H H 0.0000 0.0000 'International Tables Vol C Tables 4.2.6.8 and 6.1.1.4'
N N 0.0061 0.0033 'International Tables Vol C Tables 4.2.6.8 and 6.1.1.4'
P P 0.1023 0.0942 'International Tables Vol C Tables 4.2.6.8 and 6.1.1.4'
Cl Cl 0.1484 0.1585 'International Tables Vol C Tables 4.2.6.8 and 6.1.1.4'
Fe Fe 0.3463 0.8444 'International Tables Vol C Tables 4.2.6.8 and 6.1.1.4'

loop_
_geom_angle_atom_site_label_1
_geom_angle_atom_site_label_2
_geom_angle_atom_site_label_3
_geom_angle
_geom_angle_site_symmetry_1
_geom_angle_site_symmetry_3
_geom_angle_publ_flag
C11 Fe1 C12 40.4(3) . . ?
C11 Fe1 C4 121.3(3) . . ?
C12 Fe1 C4 105.1(2) . . ?
C11 Fe1 C10 39.8(3) . . ?
C12 Fe1 C10 67.6(3) . . ?
C4 Fe1 C10 157.9(2) . . ?
C11 Fe1 C8 67.8(2) . . ?
C12 Fe1 C8 41.0(2) . . ?
C4 Fe1 C8 121.9(2) . . ?
C10 Fe1 C8 67.1(2) . . ?
C11 Fe1 C3 105.3(2) . . ?
C12 Fe1 C3 119.5(2) . . ?
C4 Fe1 C3 41.18(16) . . ?
C10 Fe1 C3 122.7(2) . . ?
C8 Fe1 C3 156.8(2) . . ?
C11 Fe1 C7 122.3(2) . . ?
C12 Fe1 C7 156.8(2) . . ?
C4 Fe1 C7 68.74(18) . . ?
C10 Fe1 C7 109.3(2) . . ?
C8 Fe1 C7 161.1(2) . . ?
C3 Fe1 C7 41.28(16) . . ?
C11 Fe1 C9 66.9(3) . . ?
C12 Fe1 C9 67.8(2) . . ?
C4 Fe1 C9 159.2(2) . . ?
C10 Fe1 C9 39.4(2) . . ?
C8 Fe1 C9 40.0(2) . . ?
C3 Fe1 C9 159.5(2) . . ?
C7 Fe1 C9 125.4(2) . . ?
C11 Fe1 C5 158.3(3) . . ?
C12 Fe1 C5 123.1(3) . . ?
C4 Fe1 C5 40.58(16) . . ?
C10 Fe1 C5 160.7(3) . . ?
C8 Fe1 C5 109.2(2) . . ?
C3 Fe1 C5 68.57(17) . . ?
C7 Fe1 C5 67.6(2) . . ?
C9 Fe1 C5 125.6(2) . . ?
C11 Fe1 C6 159.4(3) . . ?
C12 Fe1 C6 159.9(3) . . ?
C4 Fe1 C6 68.09(18) . . ?
C10 Fe1 C6 125.6(3) . . ?
C8 Fe1 C6 125.3(2) . . ?
C3 Fe1 C6 68.76(17) . . ?
C7 Fe1 C6 40.39(18) . . ?
C9 Fe1 C6 111.5(2) . . ?
C5 Fe1 C6 39.74(19) . . ?
C16 Fe2 C15 41.51(15) . . ?
C16 Fe2 C20 122.9(2) . . ?
C15 Fe2 C20 108.16(18) . . ?
C16 Fe2 C23 156.56(18) . . ?
C15 Fe2 C23 160.86(19) . . ?
C20 Fe2 C23 68.1(2) . . ?
C16 Fe2 C21 105.7(2) . . ?
C15 Fe2 C21 122.03(19) . . ?
C20 Fe2 C21 40.6(2) . . ?
C23 Fe2 C21 68.2(2) . . ?
C16 Fe2 C22 120.40(19) . . ?
C15 Fe2 C22 157.45(19) . . ?
C20 Fe2 C22 68.0(2) . . ?
C23 Fe2 C22 40.4(2) . . ?
C21 Fe2 C22 40.5(2) . . ?
C16 Fe2 C19 69.24(17) . . ?
C15 Fe2 C19 41.49(16) . . ?
C20 Fe2 C19 124.9(2) . . ?
C23 Fe2 C19 124.1(2) . . ?
C21 Fe2 C19 160.0(2) . . ?
C22 Fe2 C19 158.80(19) . . ?
C16 Fe2 C24 160.27(19) . . ?
C15 Fe2 C24 124.38(18) . . ?
C20 Fe2 C24 40.6(2) . . ?
C23 Fe2 C24 40.59(19) . . ?
C21 Fe2 C24 68.5(2) . . ?
C22 Fe2 C24 68.2(2) . . ?
C19 Fe2 C24 109.5(2) . . ?
C16 Fe2 C18 68.61(18) . . ?
C15 Fe2 C18 69.19(17) . . ?
C20 Fe2 C18 160.7(2) . . ?
C23 Fe2 C18 107.8(2) . . ?
C21 Fe2 C18 157.2(2) . . ?
C22 Fe2 C18 121.9(2) . . ?
C19 Fe2 C18 40.59(18) . . ?
C24 Fe2 C18 124.1(2) . . ?
C16 Fe2 C17 40.75(16) . . ?
C15 Fe2 C17 69.09(16) . . ?
C20 Fe2 C17 158.2(2) . . ?
C23 Fe2 C17 121.59(19) . . ?
C21 Fe2 C17 121.2(2) . . ?
C22 Fe2 C17 105.79(19) . . ?
C19 Fe2 C17 68.26(18) . . ?
C24 Fe2 C17 158.5(2) . . ?
C18 Fe2 C17 40.24(18) . . ?
N3 P1 N1 114.81(17) . . ?
N3 P1 C1 108.60(18) . . ?
N1 P1 C1 108.75(17) . . ?
N3 P1 C13 111.19(17) . . ?
N1 P1 C13 107.86(17) . . ?
C1 P1 C13 105.18(17) . . ?
N1 P2 N2 119.4(2) . . ?
N1 P2 Cl1 108.76(15) . . ?
N2 P2 Cl1 109.3(2) . . ?
N1 P2 Cl2 110.37(15) . . ?
N2 P2 Cl2 107.39(18) . . ?
Cl1 P2 Cl2 99.86(8) . . ?
N3 P3 N2 118.72(19) . . ?
N3 P3 Cl3 109.23(14) . . ?
N2 P3 Cl3 108.55(18) . . ?
N3 P3 Cl4 110.34(15) . . ?
N2 P3 Cl4 108.2(2) . . ?
Cl3 P3 Cl4 100.21(9) . . ?
P2 N1 P1 122.2(2) . . ?
P2 N2 P3 120.6(2) . . ?
P3 N3 P1 120.8(2) . . ?
N5 N4 C1 110.6(3) . . ?
N5 N4 C25 117.1(3) . . ?
C1 N4 C25 132.0(3) . . ?
N6 N5 N4 108.3(3) . . ?
N5 N6 C2 109.4(3) . . ?
C14 N7 N8 111.3(3) . . ?
C14 N7 C32 131.1(3) . . ?
N8 N7 C32 117.5(3) . . ?
N9 N8 N7 107.7(3) . . ?
N8 N9 C13 108.4(3) . . ?
N4 C1 C2 103.8(3) . . ?
N4 C1 P1 126.4(3) . . ?
C2 C1 P1 129.8(3) . . ?
N6 C2 C1 107.9(3) . . ?
N6 C2 C3 119.1(3) . . ?
C1 C2 C3 132.9(3) . . ?
C4 C3 C7 106.4(4) . . ?
C4 C3 C2 130.0(3) . . ?
C7 C3 C2 123.3(4) . . ?
C4 C3 Fe1 69.1(2) . . ?
C7 C3 Fe1 69.4(2) . . ?
C2 C3 Fe1 121.5(3) . . ?
C5 C4 C3 108.1(4) . . ?
C5 C4 Fe1 70.6(2) . . ?
C3 C4 Fe1 69.8(2) . . ?
C5 C4 H4 125.9 . . ?
C3 C4 H4 125.9 . . ?
Fe1 C4 H4 125.9 . . ?
C6 C5 C4 109.0(4) . . ?
C6 C5 Fe1 70.5(3) . . ?
C4 C5 Fe1 68.8(2) . . ?
C6 C5 H5 125.5 . . ?
C4 C5 H5 125.5 . . ?
Fe1 C5 H5 125.5 . . ?
C5 C6 C7 108.0(4) . . ?
C5 C6 Fe1 69.8(3) . . ?
C7 C6 Fe1 68.9(3) . . ?
C5 C6 H6 126.0 . . ?
C7 C6 H6 126.0 . . ?
Fe1 C6 H6 126.0 . . ?
C6 C7 C3 108.5(4) . . ?
C6 C7 Fe1 70.7(3) . . ?
C3 C7 Fe1 69.4(2) . . ?
C6 C7 H7 125.8 . . ?
C3 C7 H7 125.8 . . ?
Fe1 C7 H7 125.8 . . ?
C9 C8 C12 107.3(5) . . ?
C9 C8 Fe1 70.4(3) . . ?
C12 C8 Fe1 69.1(3) . . ?
C9 C8 H8 126.4 . . ?
C12 C8 H8 126.4 . . ?
Fe1 C8 H8 126.4 . . ?
C10 C9 C8 108.5(5) . . ?
C10 C9 Fe1 69.9(3) . . ?
C8 C9 Fe1 69.6(3) . . ?
C10 C9 H9 125.7 . . ?
C8 C9 H9 125.7 . . ?
Fe1 C9 H9 125.7 . . ?
C9 C10 C11 108.7(6) . . ?
C9 C10 Fe1 70.7(3) . . ?
C11 C10 Fe1 69.5(3) . . ?
C9 C10 H10 125.7 . . ?
C11 C10 H10 125.7 . . ?
Fe1 C10 H10 125.7 . . ?
C10 C11 C12 108.7(5) . . ?
C10 C11 Fe1 70.7(3) . . ?
C12 C11 Fe1 70.0(3) . . ?
C10 C11 H11 125.6 . . ?
C12 C11 H11 125.6 . . ?
Fe1 C11 H11 125.6 . . ?
C11 C12 C8 106.8(5) . . ?
C11 C12 Fe1 69.6(3) . . ?
C8 C12 Fe1 69.9(3) . . ?
C11 C12 H12 126.6 . . ?
C8 C12 H12 126.6 . . ?
Fe1 C12 H12 126.6 . . ?
N9 C13 C14 109.5(3) . . ?
N9 C13 P1 117.6(3) . . ?
C14 C13 P1 132.9(3) . . ?
N7 C14 C13 103.0(3) . . ?
N7 C14 C15 125.3(3) . . ?
C13 C14 C15 131.6(3) . . ?
C16 C15 C19 106.7(3) . . ?
C16 C15 C14 124.3(3) . . ?
C19 C15 C14 128.9(4) . . ?
C16 C15 Fe2 68.9(2) . . ?
C19 C15 Fe2 69.7(2) . . ?
C14 C15 Fe2 123.8(3) . . ?
C17 C16 C15 108.3(4) . . ?
C17 C16 Fe2 70.6(2) . . ?
C15 C16 Fe2 69.5(2) . . ?
C17 C16 H16 125.9 . . ?
C15 C16 H16 125.9 . . ?
Fe2 C16 H16 125.9 . . ?
C18 C17 C16 108.5(4) . . ?
C18 C17 Fe2 69.8(2) . . ?
C16 C17 Fe2 68.6(2) . . ?
C18 C17 H17 125.7 . . ?
C16 C17 H17 125.7 . . ?
Fe2 C17 H17 125.7 . . ?
C17 C18 C19 108.5(4) . . ?
C17 C18 Fe2 69.9(2) . . ?
C19 C18 Fe2 69.5(2) . . ?
C17 C18 H18 125.7 . . ?
C19 C18 H18 125.7 . . ?
Fe2 C18 H18 125.7 . . ?
C18 C19 C15 108.0(4) . . ?
C18 C19 Fe2 69.9(2) . . ?
C15 C19 Fe2 68.8(2) . . ?
C18 C19 H19 126.0 . . ?
C15 C19 H19 126.0 . . ?
Fe2 C19 H19 126.0 . . ?
C21 C20 C24 108.5(5) . . ?
C21 C20 Fe2 69.8(3) . . ?
C24 C20 Fe2 70.0(3) . . ?
C21 C20 H20 125.7 . . ?
C24 C20 H20 125.7 . . ?
Fe2 C20 H20 125.7 . . ?
C22 C21 C20 107.5(5) . . ?
C22 C21 Fe2 69.8(3) . . ?
C20 C21 Fe2 69.6(3) . . ?
C22 C21 H21 126.2 . . ?
C20 C21 H21 126.2 . . ?
Fe2 C21 H21 126.2 . . ?
C23 C22 C21 108.3(5) . . ?
C23 C22 Fe2 69.7(3) . . ?
C21 C22 Fe2 69.6(3) . . ?
C23 C22 H22 125.9 . . ?
C21 C22 H22 125.9 . . ?
Fe2 C22 H22 125.9 . . ?
C22 C23 C24 108.4(5) . . ?
C22 C23 Fe2 70.0(3) . . ?
C24 C23 Fe2 70.0(3) . . ?
C22 C23 H23 125.8 . . ?
C24 C23 H23 125.8 . . ?
Fe2 C23 H23 125.8 . . ?
C23 C24 C20 107.2(5) . . ?
C23 C24 Fe2 69.4(3) . . ?
C20 C24 Fe2 69.4(3) . . ?
C23 C24 H24 126.4 . . ?
C20 C24 H24 126.4 . . ?
Fe2 C24 H24 126.4 . . ?
N4 C25 C26 113.7(3) . . ?
N4 C25 H25A 108.8 . . ?
C26 C25 H25A 108.8 . . ?
N4 C25 H25B 108.8 . . ?
C26 C25 H25B 108.8 . . ?
H25A C25 H25B 107.7 . . ?
C27 C26 C31 118.7(4) . . ?
C27 C26 C25 122.9(4) . . ?
C31 C26 C25 118.4(4) . . ?
C26 C27 C28 120.1(5) . . ?
C26 C27 H27 119.9 . . ?
C28 C27 H27 119.9 . . ?
C29 C28 C27 120.9(5) . . ?
C29 C28 H28 119.6 . . ?
C27 C28 H28 119.6 . . ?
C30 C29 C28 119.2(5) . . ?
C30 C29 H29 120.4 . . ?
C28 C29 H29 120.4 . . ?
C29 C30 C31 120.6(5) . . ?
C29 C30 H30 119.7 . . ?
C31 C30 H30 119.7 . . ?
C30 C31 C26 120.5(5) . . ?
C30 C31 H31 119.8 . . ?
C26 C31 H31 119.8 . . ?
N7 C32 C33 114.5(3) . . ?
N7 C32 H32A 108.6 . . ?
C33 C32 H32A 108.6 . . ?
N7 C32 H32B 108.6 . . ?
C33 C32 H32B 108.6 . . ?
H32A C32 H32B 107.6 . . ?
C34 C33 C38 118.5(4) . . ?
C34 C33 C32 117.9(4) . . ?
C38 C33 C32 123.6(4) . . ?
C35 C34 C33 120.2(5) . . ?
C35 C34 H34 119.9 . . ?
C33 C34 H34 119.9 . . ?
C36 C35 C34 121.0(5) . . ?
C36 C35 H35 119.5 . . ?
C34 C35 H35 119.5 . . ?
C35 C36 C37 119.7(5) . . ?
C35 C36 H36 120.2 . . ?
C37 C36 H36 120.2 . . ?
C36 C37 C38 120.0(5) . . ?
C36 C37 H37 120.0 . . ?
C38 C37 H37 120.0 . . ?
C37 C38 C33 120.6(5) . . ?
C37 C38 H38 119.7 . . ?
C33 C38 H38 119.7 . . ?

loop_
_geom_bond_atom_site_label_1
_geom_bond_atom_site_label_2
_geom_bond_distance
_geom_bond_site_symmetry_2
_geom_bond_publ_flag
Fe1 C11 2.015(6) . ?
Fe1 C12 2.020(5) . ?
Fe1 C4 2.022(4) . ?
Fe1 C10 2.029(6) . ?
Fe1 C8 2.031(5) . ?
Fe1 C3 2.032(4) . ?
Fe1 C7 2.032(4) . ?
Fe1 C9 2.040(5) . ?
Fe1 C5 2.045(5) . ?
Fe1 C6 2.055(5) . ?
Fe2 C16 2.015(4) . ?
Fe2 C15 2.023(4) . ?
Fe2 C20 2.031(4) . ?
Fe2 C23 2.032(4) . ?
Fe2 C21 2.033(5) . ?
Fe2 C22 2.036(4) . ?
Fe2 C19 2.036(4) . ?
Fe2 C24 2.040(4) . ?
Fe2 C18 2.040(4) . ?
Fe2 C17 2.042(4) . ?
Cl1 P2 1.9930(18) . ?
Cl2 P2 2.0038(17) . ?
Cl3 P3 1.9832(16) . ?
Cl4 P3 1.9916(19) . ?
P1 N3 1.605(3) . ?
P1 N1 1.605(3) . ?
P1 C1 1.780(4) . ?
P1 C13 1.780(4) . ?
P2 N1 1.554(3) . ?
P2 N2 1.560(4) . ?
P3 N3 1.559(4) . ?
P3 N2 1.570(4) . ?
N4 N5 1.335(5) . ?
N4 C1 1.374(5) . ?
N4 C25 1.458(5) . ?
N5 N6 1.307(5) . ?
N6 C2 1.362(5) . ?
N7 C14 1.356(5) . ?
N7 N8 1.359(4) . ?
N7 C32 1.463(5) . ?
N8 N9 1.296(5) . ?
N9 C13 1.371(5) . ?
C1 C2 1.393(5) . ?
C2 C3 1.462(5) . ?
C3 C4 1.426(6) . ?
C3 C7 1.433(6) . ?
C4 C5 1.411(6) . ?
C4 H4 0.9800 . ?
C5 C6 1.393(7) . ?
C5 H5 0.9800 . ?
C6 C7 1.411(6) . ?
C6 H6 0.9800 . ?
C7 H7 0.9800 . ?
C8 C9 1.393(8) . ?
C8 C12 1.418(8) . ?
C8 H8 0.9800 . ?
C9 C10 1.372(8) . ?
C9 H9 0.9800 . ?
C10 C11 1.378(9) . ?
C10 H10 0.9800 . ?
C11 C12 1.393(9) . ?
C11 H11 0.9800 . ?
C12 H12 0.9800 . ?
C13 C14 1.380(5) . ?
C14 C15 1.460(5) . ?
C15 C16 1.431(5) . ?
C15 C19 1.438(5) . ?
C16 C17 1.413(6) . ?
C16 H16 0.9800 . ?
C17 C18 1.404(6) . ?
C17 H17 0.9800 . ?
C18 C19 1.414(6) . ?
C18 H18 0.9800 . ?
C19 H19 0.9800 . ?
C20 C21 1.411(8) . ?
C20 C24 1.413(8) . ?
C20 H20 0.9800 . ?
C21 C22 1.410(7) . ?
C21 H21 0.9800 . ?
C22 C23 1.404(7) . ?
C22 H22 0.9800 . ?
C23 C24 1.412(7) . ?
C23 H23 0.9800 . ?
C24 H24 0.9800 . ?
C25 C26 1.507(5) . ?
C25 H25A 0.9700 . ?
C25 H25B 0.9700 . ?
C26 C27 1.374(6) . ?
C26 C31 1.382(6) . ?
C27 C28 1.375(6) . ?
C27 H27 0.9300 . ?
C28 C29 1.371(7) . ?
C28 H28 0.9300 . ?
C29 C30 1.358(7) . ?
C29 H29 0.9300 . ?
C30 C31 1.376(7) . ?
C30 H30 0.9300 . ?
C31 H31 0.9300 . ?
C32 C33 1.507(6) . ?
C32 H32A 0.9700 . ?
C32 H32B 0.9700 . ?
C33 C34 1.378(6) . ?
C33 C38 1.382(6) . ?
C34 C35 1.378(7) . ?
C34 H34 0.9300 . ?
C35 C36 1.356(8) . ?
C35 H35 0.9300 . ?
C36 C37 1.367(8) . ?
C36 H36 0.9300 . ?
C37 C38 1.382(7) . ?
C37 H37 0.9300 . ?
C38 H38 0.9300 . ?

loop_
_geom_torsion_atom_site_label_1
_geom_torsion_atom_site_label_2
_geom_torsion_atom_site_label_3
_geom_torsion_atom_site_label_4
_geom_torsion
_geom_torsion_site_symmetry_1
_geom_torsion_site_symmetry_2
_geom_torsion_site_symmetry_3
_geom_torsion_site_symmetry_4
_geom_torsion_publ_flag
N2 P2 N1 P1 1.2(4) . . . . ?
Cl1 P2 N1 P1 127.5(2) . . . . ?
Cl2 P2 N1 P1 -123.9(2) . . . . ?
N3 P1 N1 P2 -11.6(3) . . . . ?
C1 P1 N1 P2 -133.4(2) . . . . ?
C13 P1 N1 P2 113.0(3) . . . . ?
N1 P2 N2 P3 0.1(5) . . . . ?
Cl1 P2 N2 P3 -126.0(3) . . . . ?
Cl2 P2 N2 P3 126.6(3) . . . . ?
N3 P3 N2 P2 9.7(5) . . . . ?
Cl3 P3 N2 P2 135.2(3) . . . . ?
Cl4 P3 N2 P2 -116.9(3) . . . . ?
N2 P3 N3 P1 -21.1(4) . . . . ?
Cl3 P3 N3 P1 -146.23(19) . . . . ?
Cl4 P3 N3 P1 104.5(2) . . . . ?
N1 P1 N3 P3 21.5(3) . . . . ?
C1 P1 N3 P3 143.5(2) . . . . ?
C13 P1 N3 P3 -101.3(3) . . . . ?
C1 N4 N5 N6 -0.4(4) . . . . ?
C25 N4 N5 N6 -174.8(3) . . . . ?
N4 N5 N6 C2 1.2(4) . . . . ?
C14 N7 N8 N9 0.0(4) . . . . ?
C32 N7 N8 N9 -178.5(3) . . . . ?
N7 N8 N9 C13 0.4(4) . . . . ?
N5 N4 C1 C2 -0.4(4) . . . . ?
C25 N4 C1 C2 172.8(4) . . . . ?
N5 N4 C1 P1 -179.2(3) . . . . ?
C25 N4 C1 P1 -6.0(6) . . . . ?
N3 P1 C1 N4 -12.4(4) . . . . ?
N1 P1 C1 N4 113.2(3) . . . . ?
C13 P1 C1 N4 -131.5(3) . . . . ?
N3 P1 C1 C2 169.2(3) . . . . ?
N1 P1 C1 C2 -65.2(4) . . . . ?
C13 P1 C1 C2 50.1(4) . . . . ?
N5 N6 C2 C1 -1.4(4) . . . . ?
N5 N6 C2 C3 177.2(3) . . . . ?
N4 C1 C2 N6 1.1(4) . . . . ?
P1 C1 C2 N6 179.8(3) . . . . ?
N4 C1 C2 C3 -177.3(4) . . . . ?
P1 C1 C2 C3 1.4(6) . . . . ?
N6 C2 C3 C4 -167.1(4) . . . . ?
C1 C2 C3 C4 11.1(7) . . . . ?
N6 C2 C3 C7 5.8(6) . . . . ?
C1 C2 C3 C7 -176.0(4) . . . . ?
N6 C2 C3 Fe1 -79.0(4) . . . . ?
C1 C2 C3 Fe1 99.3(5) . . . . ?
C11 Fe1 C3 C4 120.3(3) . . . . ?
C12 Fe1 C3 C4 79.1(4) . . . . ?
C10 Fe1 C3 C4 159.9(3) . . . . ?
C8 Fe1 C3 C4 51.1(6) . . . . ?
C7 Fe1 C3 C4 -117.9(4) . . . . ?
C9 Fe1 C3 C4 -175.2(6) . . . . ?
C5 Fe1 C3 C4 -37.8(3) . . . . ?
C6 Fe1 C3 C4 -80.6(3) . . . . ?
C11 Fe1 C3 C7 -121.9(4) . . . . ?
C12 Fe1 C3 C7 -163.1(3) . . . . ?
C4 Fe1 C3 C7 117.9(4) . . . . ?
C10 Fe1 C3 C7 -82.2(4) . . . . ?
C8 Fe1 C3 C7 168.9(5) . . . . ?
C9 Fe1 C3 C7 -57.4(7) . . . . ?
C5 Fe1 C3 C7 80.1(3) . . . . ?
C6 Fe1 C3 C7 37.3(3) . . . . ?
C11 Fe1 C3 C2 -4.6(4) . . . . ?
C12 Fe1 C3 C2 -45.8(4) . . . . ?
C4 Fe1 C3 C2 -124.9(4) . . . . ?
C10 Fe1 C3 C2 35.0(4) . . . . ?
C8 Fe1 C3 C2 -73.8(6) . . . . ?
C7 Fe1 C3 C2 117.2(4) . . . . ?
C9 Fe1 C3 C2 59.8(7) . . . . ?
C5 Fe1 C3 C2 -162.7(4) . . . . ?
C6 Fe1 C3 C2 154.5(4) . . . . ?
C7 C3 C4 C5 0.8(5) . . . . ?
C2 C3 C4 C5 174.6(4) . . . . ?
Fe1 C3 C4 C5 60.4(3) . . . . ?
C7 C3 C4 Fe1 -59.6(3) . . . . ?
C2 C3 C4 Fe1 114.2(4) . . . . ?
C11 Fe1 C4 C5 164.2(3) . . . . ?
C12 Fe1 C4 C5 123.6(4) . . . . ?
C10 Fe1 C4 C5 -169.1(6) . . . . ?
C8 Fe1 C4 C5 82.4(4) . . . . ?
C3 Fe1 C4 C5 -118.8(4) . . . . ?
C7 Fe1 C4 C5 -80.0(3) . . . . ?
C9 Fe1 C4 C5 56.6(7) . . . . ?
C6 Fe1 C4 C5 -36.4(3) . . . . ?
C11 Fe1 C4 C3 -77.0(3) . . . . ?
C12 Fe1 C4 C3 -117.7(3) . . . . ?
C10 Fe1 C4 C3 -50.3(7) . . . . ?
C8 Fe1 C4 C3 -158.8(3) . . . . ?
C7 Fe1 C4 C3 38.8(2) . . . . ?
C9 Fe1 C4 C3 175.3(5) . . . . ?
C5 Fe1 C4 C3 118.8(4) . . . . ?
C6 Fe1 C4 C3 82.3(3) . . . . ?
C3 C4 C5 C6 -0.7(5) . . . . ?
Fe1 C4 C5 C6 59.2(3) . . . . ?
C3 C4 C5 Fe1 -59.9(3) . . . . ?
C11 Fe1 C5 C6 -159.5(5) . . . . ?
C12 Fe1 C5 C6 165.9(3) . . . . ?
C4 Fe1 C5 C6 -120.5(4) . . . . ?
C10 Fe1 C5 C6 47.1(8) . . . . ?
C8 Fe1 C5 C6 122.5(3) . . . . ?
C3 Fe1 C5 C6 -82.1(3) . . . . ?
C7 Fe1 C5 C6 -37.5(3) . . . . ?
C9 Fe1 C5 C6 80.9(4) . . . . ?
C11 Fe1 C5 C4 -39.1(7) . . . . ?
C12 Fe1 C5 C4 -73.7(4) . . . . ?
C10 Fe1 C5 C4 167.6(6) . . . . ?
C8 Fe1 C5 C4 -117.0(3) . . . . ?
C3 Fe1 C5 C4 38.3(3) . . . . ?
C7 Fe1 C5 C4 83.0(3) . . . . ?
C9 Fe1 C5 C4 -158.6(3) . . . . ?
C6 Fe1 C5 C4 120.5(4) . . . . ?
C4 C5 C6 C7 0.3(5) . . . . ?
Fe1 C5 C6 C7 58.5(3) . . . . ?
C4 C5 C6 Fe1 -58.2(3) . . . . ?
C11 Fe1 C6 C5 158.5(6) . . . . ?
C12 Fe1 C6 C5 -36.6(7) . . . . ?
C4 Fe1 C6 C5 37.2(3) . . . . ?
C10 Fe1 C6 C5 -162.7(3) . . . . ?
C8 Fe1 C6 C5 -77.2(4) . . . . ?
C3 Fe1 C6 C5 81.6(3) . . . . ?
C7 Fe1 C6 C5 119.7(4) . . . . ?
C9 Fe1 C6 C5 -120.4(3) . . . . ?
C11 Fe1 C6 C7 38.8(7) . . . . ?
C12 Fe1 C6 C7 -156.3(6) . . . . ?
C4 Fe1 C6 C7 -82.5(3) . . . . ?
C10 Fe1 C6 C7 77.6(4) . . . . ?
C8 Fe1 C6 C7 163.1(3) . . . . ?
C3 Fe1 C6 C7 -38.1(3) . . . . ?
C9 Fe1 C6 C7 119.9(3) . . . . ?
C5 Fe1 C6 C7 -119.7(4) . . . . ?
C5 C6 C7 C3 0.3(5) . . . . ?
Fe1 C6 C7 C3 59.3(3) . . . . ?
C5 C6 C7 Fe1 -59.0(3) . . . . ?
C4 C3 C7 C6 -0.7(5) . . . . ?
C2 C3 C7 C6 -175.0(4) . . . . ?
Fe1 C3 C7 C6 -60.1(3) . . . . ?
C4 C3 C7 Fe1 59.4(3) . . . . ?
C2 C3 C7 Fe1 -114.9(4) . . . . ?
C11 Fe1 C7 C6 -164.9(3) . . . . ?
C12 Fe1 C7 C6 159.5(6) . . . . ?
C4 Fe1 C7 C6 80.8(3) . . . . ?
C10 Fe1 C7 C6 -122.7(3) . . . . ?
C8 Fe1 C7 C6 -47.1(8) . . . . ?
C3 Fe1 C7 C6 119.4(4) . . . . ?
C9 Fe1 C7 C6 -81.8(4) . . . . ?
C5 Fe1 C7 C6 36.9(3) . . . . ?
C11 Fe1 C7 C3 75.7(4) . . . . ?
C12 Fe1 C7 C3 40.0(7) . . . . ?
C4 Fe1 C7 C3 -38.7(2) . . . . ?
C10 Fe1 C7 C3 117.9(3) . . . . ?
C8 Fe1 C7 C3 -166.5(6) . . . . ?
C9 Fe1 C7 C3 158.8(3) . . . . ?
C5 Fe1 C7 C3 -82.5(3) . . . . ?
C6 Fe1 C7 C3 -119.4(4) . . . . ?
C11 Fe1 C8 C9 80.0(4) . . . . ?
C12 Fe1 C8 C9 118.3(5) . . . . ?
C4 Fe1 C8 C9 -166.0(3) . . . . ?
C10 Fe1 C8 C9 36.7(4) . . . . ?
C3 Fe1 C8 C9 156.8(5) . . . . ?
C7 Fe1 C8 C9 -46.1(8) . . . . ?
C5 Fe1 C8 C9 -123.0(4) . . . . ?
C6 Fe1 C8 C9 -81.7(4) . . . . ?
C11 Fe1 C8 C12 -38.3(4) . . . . ?
C4 Fe1 C8 C12 75.7(4) . . . . ?
C10 Fe1 C8 C12 -81.6(4) . . . . ?
C3 Fe1 C8 C12 38.5(7) . . . . ?
C7 Fe1 C8 C12 -164.4(6) . . . . ?
C9 Fe1 C8 C12 -118.3(5) . . . . ?
C5 Fe1 C8 C12 118.7(4) . . . . ?
C6 Fe1 C8 C12 160.0(4) . . . . ?
C12 C8 C9 C10 0.3(6) . . . . ?
Fe1 C8 C9 C10 -59.2(4) . . . . ?
C12 C8 C9 Fe1 59.5(4) . . . . ?
C11 Fe1 C9 C10 37.3(4) . . . . ?
C12 Fe1 C9 C10 81.2(4) . . . . ?
C4 Fe1 C9 C10 155.0(6) . . . . ?
C8 Fe1 C9 C10 119.8(5) . . . . ?
C3 Fe1 C9 C10 -33.9(8) . . . . ?
C7 Fe1 C9 C10 -76.9(5) . . . . ?
C5 Fe1 C9 C10 -163.1(4) . . . . ?
C6 Fe1 C9 C10 -120.4(4) . . . . ?
C11 Fe1 C9 C8 -82.5(4) . . . . ?
C12 Fe1 C9 C8 -38.6(4) . . . . ?
C4 Fe1 C9 C8 35.1(8) . . . . ?
C10 Fe1 C9 C8 -119.8(5) . . . . ?
C3 Fe1 C9 C8 -153.7(5) . . . . ?
C7 Fe1 C9 C8 163.3(3) . . . . ?
C5 Fe1 C9 C8 77.0(4) . . . . ?
C6 Fe1 C9 C8 119.7(4) . . . . ?
C8 C9 C10 C11 -0.3(7) . . . . ?
Fe1 C9 C10 C11 -59.4(4) . . . . ?
C8 C9 C10 Fe1 59.1(4) . . . . ?
C11 Fe1 C10 C9 -119.5(5) . . . . ?
C12 Fe1 C10 C9 -81.8(4) . . . . ?
C4 Fe1 C10 C9 -156.4(5) . . . . ?
C8 Fe1 C10 C9 -37.3(4) . . . . ?
C3 Fe1 C10 C9 166.6(3) . . . . ?
C7 Fe1 C10 C9 122.8(4) . . . . ?
C5 Fe1 C10 C9 45.5(9) . . . . ?
C6 Fe1 C10 C9 80.7(4) . . . . ?
C12 Fe1 C10 C11 37.7(4) . . . . ?
C4 Fe1 C10 C11 -36.9(8) . . . . ?
C8 Fe1 C10 C11 82.3(4) . . . . ?
C3 Fe1 C10 C11 -73.9(4) . . . . ?
C7 Fe1 C10 C11 -117.7(4) . . . . ?
C9 Fe1 C10 C11 119.5(5) . . . . ?
C5 Fe1 C10 C11 165.0(6) . . . . ?
C6 Fe1 C10 C11 -159.8(3) . . . . ?
C9 C10 C11 C12 0.2(7) . . . . ?
Fe1 C10 C11 C12 -59.9(4) . . . . ?
C9 C10 C11 Fe1 60.1(4) . . . . ?
C12 Fe1 C11 C10 -119.3(5) . . . . ?
C4 Fe1 C11 C10 164.7(3) . . . . ?
C8 Fe1 C11 C10 -80.4(4) . . . . ?
C3 Fe1 C11 C10 123.0(4) . . . . ?
C7 Fe1 C11 C10 81.5(4) . . . . ?
C9 Fe1 C11 C10 -36.9(4) . . . . ?
C5 Fe1 C11 C10 -166.6(5) . . . . ?
C6 Fe1 C11 C10 52.8(8) . . . . ?
C4 Fe1 C11 C12 -76.0(4) . . . . ?
C10 Fe1 C11 C12 119.3(5) . . . . ?
C8 Fe1 C11 C12 38.9(3) . . . . ?
C3 Fe1 C11 C12 -117.7(4) . . . . ?
C7 Fe1 C11 C12 -159.2(3) . . . . ?
C9 Fe1 C11 C12 82.4(4) . . . . ?
C5 Fe1 C11 C12 -47.3(7) . . . . ?
C6 Fe1 C11 C12 172.1(5) . . . . ?
C10 C11 C12 C8 0.0(6) . . . . ?
Fe1 C11 C12 C8 -60.3(4) . . . . ?
C10 C11 C12 Fe1 60.3(4) . . . . ?
C9 C8 C12 C11 -0.2(6) . . . . ?
Fe1 C8 C12 C11 60.1(4) . . . . ?
C9 C8 C12 Fe1 -60.3(4) . . . . ?
C4 Fe1 C12 C11 120.8(4) . . . . ?
C10 Fe1 C12 C11 -37.2(4) . . . . ?
C8 Fe1 C12 C11 -117.6(5) . . . . ?
C3 Fe1 C12 C11 78.7(4) . . . . ?
C7 Fe1 C12 C11 49.6(7) . . . . ?
C9 Fe1 C12 C11 -79.9(4) . . . . ?
C5 Fe1 C12 C11 161.1(4) . . . . ?
C6 Fe1 C12 C11 -171.9(5) . . . . ?
C11 Fe1 C12 C8 117.6(5) . . . . ?
C4 Fe1 C12 C8 -121.6(4) . . . . ?
C10 Fe1 C12 C8 80.5(4) . . . . ?
C3 Fe1 C12 C8 -163.6(3) . . . . ?
C7 Fe1 C12 C8 167.2(5) . . . . ?
C9 Fe1 C12 C8 37.7(4) . . . . ?
C5 Fe1 C12 C8 -81.3(4) . . . . ?
C6 Fe1 C12 C8 -54.2(8) . . . . ?
N8 N9 C13 C14 -0.7(4) . . . . ?
N8 N9 C13 P1 178.0(3) . . . . ?
N3 P1 C13 N9 108.3(3) . . . . ?
N1 P1 C13 N9 -18.4(3) . . . . ?
C1 P1 C13 N9 -134.3(3) . . . . ?
N3 P1 C13 C14 -73.3(4) . . . . ?
N1 P1 C13 C14 160.0(3) . . . . ?
C1 P1 C13 C14 44.1(4) . . . . ?
N8 N7 C14 C13 -0.5(4) . . . . ?
C32 N7 C14 C13 177.8(4) . . . . ?
N8 N7 C14 C15 176.9(3) . . . . ?
C32 N7 C14 C15 -4.8(6) . . . . ?
N9 C13 C14 N7 0.7(4) . . . . ?
P1 C13 C14 N7 -177.8(3) . . . . ?
N9 C13 C14 C15 -176.4(4) . . . . ?
P1 C13 C14 C15 5.0(6) . . . . ?
N7 C14 C15 C16 -156.7(4) . . . . ?
C13 C14 C15 C16 19.9(6) . . . . ?
N7 C14 C15 C19 19.7(6) . . . . ?
C13 C14 C15 C19 -163.7(4) . . . . ?
N7 C14 C15 Fe2 -70.5(5) . . . . ?
C13 C14 C15 Fe2 106.1(4) . . . . ?
C20 Fe2 C15 C16 119.4(3) . . . . ?
C23 Fe2 C15 C16 -165.2(6) . . . . ?
C21 Fe2 C15 C16 76.9(3) . . . . ?
C22 Fe2 C15 C16 43.2(6) . . . . ?
C19 Fe2 C15 C16 -118.0(3) . . . . ?
C24 Fe2 C15 C16 161.4(3) . . . . ?
C18 Fe2 C15 C16 -80.8(3) . . . . ?
C17 Fe2 C15 C16 -37.6(2) . . . . ?
C16 Fe2 C15 C19 118.0(3) . . . . ?
C20 Fe2 C15 C19 -122.5(3) . . . . ?
C23 Fe2 C15 C19 -47.2(7) . . . . ?
C21 Fe2 C15 C19 -165.0(3) . . . . ?
C22 Fe2 C15 C19 161.2(5) . . . . ?
C24 Fe2 C15 C19 -80.6(3) . . . . ?
C18 Fe2 C15 C19 37.2(3) . . . . ?
C17 Fe2 C15 C19 80.4(3) . . . . ?
C16 Fe2 C15 C14 -118.0(4) . . . . ?
C20 Fe2 C15 C14 1.4(4) . . . . ?
C23 Fe2 C15 C14 76.8(7) . . . . ?
C21 Fe2 C15 C14 -41.1(4) . . . . ?
C22 Fe2 C15 C14 -74.9(6) . . . . ?
C19 Fe2 C15 C14 123.9(4) . . . . ?
C24 Fe2 C15 C14 43.4(4) . . . . ?
C18 Fe2 C15 C14 161.1(4) . . . . ?
C17 Fe2 C15 C14 -155.6(4) . . . . ?
C19 C15 C16 C17 0.5(4) . . . . ?
C14 C15 C16 C17 177.5(3) . . . . ?
Fe2 C15 C16 C17 60.2(3) . . . . ?
C19 C15 C16 Fe2 -59.8(3) . . . . ?
C14 C15 C16 Fe2 117.3(4) . . . . ?
C15 Fe2 C16 C17 -119.1(4) . . . . ?
C20 Fe2 C16 C17 160.7(3) . . . . ?
C23 Fe2 C16 C17 48.8(6) . . . . ?
C21 Fe2 C16 C17 120.0(3) . . . . ?
C22 Fe2 C16 C17 78.6(3) . . . . ?
C19 Fe2 C16 C17 -80.4(3) . . . . ?
C24 Fe2 C16 C17 -170.3(6) . . . . ?
C18 Fe2 C16 C17 -36.8(3) . . . . ?
C20 Fe2 C16 C15 -80.2(3) . . . . ?
C23 Fe2 C16 C15 167.9(5) . . . . ?
C21 Fe2 C16 C15 -120.9(3) . . . . ?
C22 Fe2 C16 C15 -162.3(3) . . . . ?
C19 Fe2 C16 C15 38.7(2) . . . . ?
C24 Fe2 C16 C15 -51.2(7) . . . . ?
C18 Fe2 C16 C15 82.3(3) . . . . ?
C17 Fe2 C16 C15 119.1(4) . . . . ?
C15 C16 C17 C18 -1.0(5) . . . . ?
Fe2 C16 C17 C18 58.6(3) . . . . ?
C15 C16 C17 Fe2 -59.6(3) . . . . ?
C16 Fe2 C17 C18 -120.4(4) . . . . ?
C15 Fe2 C17 C18 -82.1(3) . . . . ?
C20 Fe2 C17 C18 -168.8(5) . . . . ?
C23 Fe2 C17 C18 80.1(3) . . . . ?
C21 Fe2 C17 C18 162.3(3) . . . . ?
C22 Fe2 C17 C18 121.1(3) . . . . ?
C19 Fe2 C17 C18 -37.4(3) . . . . ?
C24 Fe2 C17 C18 50.7(7) . . . . ?
C15 Fe2 C17 C16 38.3(2) . . . . ?
C20 Fe2 C17 C16 -48.4(6) . . . . ?
C23 Fe2 C17 C16 -159.4(3) . . . . ?
C21 Fe2 C17 C16 -77.3(3) . . . . ?
C22 Fe2 C17 C16 -118.5(3) . . . . ?
C19 Fe2 C17 C16 83.0(3) . . . . ?
C24 Fe2 C17 C16 171.1(5) . . . . ?
C18 Fe2 C17 C16 120.4(4) . . . . ?
C16 C17 C18 C19 1.1(5) . . . . ?
Fe2 C17 C18 C19 59.0(3) . . . . ?
C16 C17 C18 Fe2 -57.9(3) . . . . ?
C16 Fe2 C18 C17 37.2(2) . . . . ?
C15 Fe2 C18 C17 81.8(3) . . . . ?
C20 Fe2 C18 C17 167.4(5) . . . . ?
C23 Fe2 C18 C17 -118.2(3) . . . . ?
C21 Fe2 C18 C17 -42.2(6) . . . . ?
C22 Fe2 C18 C17 -76.1(3) . . . . ?
C19 Fe2 C18 C17 119.9(4) . . . . ?
C24 Fe2 C18 C17 -160.0(3) . . . . ?
C16 Fe2 C18 C19 -82.7(3) . . . . ?
C15 Fe2 C18 C19 -38.0(3) . . . . ?
C20 Fe2 C18 C19 47.6(7) . . . . ?
C23 Fe2 C18 C19 122.0(3) . . . . ?
C21 Fe2 C18 C19 -162.1(5) . . . . ?
C22 Fe2 C18 C19 164.0(3) . . . . ?
C24 Fe2 C18 C19 80.2(3) . . . . ?
C17 Fe2 C18 C19 -119.9(4) . . . . ?
C17 C18 C19 C15 -0.8(5) . . . . ?
Fe2 C18 C19 C15 58.4(3) . . . . ?
C17 C18 C19 Fe2 -59.2(3) . . . . ?
C16 C15 C19 C18 0.2(5) . . . . ?
C14 C15 C19 C18 -176.6(4) . . . . ?
Fe2 C15 C19 C18 -59.1(3) . . . . ?
C16 C15 C19 Fe2 59.3(3) . . . . ?
C14 C15 C19 Fe2 -117.6(4) . . . . ?
C16 Fe2 C19 C18 81.0(3) . . . . ?
C15 Fe2 C19 C18 119.7(4) . . . . ?
C20 Fe2 C19 C18 -162.7(3) . . . . ?
C23 Fe2 C19 C18 -77.2(3) . . . . ?
C21 Fe2 C19 C18 159.6(6) . . . . ?
C22 Fe2 C19 C18 -40.3(6) . . . . ?
C24 Fe2 C19 C18 -120.0(3) . . . . ?
C17 Fe2 C19 C18 37.1(3) . . . . ?
C16 Fe2 C19 C15 -38.7(2) . . . . ?
C20 Fe2 C19 C15 77.6(3) . . . . ?
C23 Fe2 C19 C15 163.1(2) . . . . ?
C21 Fe2 C19 C15 39.9(7) . . . . ?
C22 Fe2 C19 C15 -160.0(5) . . . . ?
C24 Fe2 C19 C15 120.3(3) . . . . ?
C18 Fe2 C19 C15 -119.7(4) . . . . ?
C17 Fe2 C19 C15 -82.6(3) . . . . ?
C16 Fe2 C20 C21 -74.9(4) . . . . ?
C15 Fe2 C20 C21 -118.3(3) . . . . ?
C23 Fe2 C20 C21 81.6(3) . . . . ?
C22 Fe2 C20 C21 38.0(3) . . . . ?
C19 Fe2 C20 C21 -161.3(3) . . . . ?
C24 Fe2 C20 C21 119.6(4) . . . . ?
C18 Fe2 C20 C21 162.9(5) . . . . ?
C17 Fe2 C20 C21 -39.4(7) . . . . ?
C16 Fe2 C20 C24 165.5(3) . . . . ?
C15 Fe2 C20 C24 122.0(3) . . . . ?
C23 Fe2 C20 C24 -38.0(3) . . . . ?
C21 Fe2 C20 C24 -119.6(4) . . . . ?
C22 Fe2 C20 C24 -81.7(3) . . . . ?
C19 Fe2 C20 C24 79.1(3) . . . . ?
C18 Fe2 C20 C24 43.3(7) . . . . ?
C17 Fe2 C20 C24 -159.0(5) . . . . ?
C24 C20 C21 C22 -0.3(5) . . . . ?
Fe2 C20 C21 C22 -59.8(3) . . . . ?
C24 C20 C21 Fe2 59.5(3) . . . . ?
C16 Fe2 C21 C22 -118.7(3) . . . . ?
C15 Fe2 C21 C22 -160.8(3) . . . . ?
C20 Fe2 C21 C22 118.6(5) . . . . ?
C23 Fe2 C21 C22 37.3(3) . . . . ?
C19 Fe2 C21 C22 169.1(5) . . . . ?
C24 Fe2 C21 C22 81.2(3) . . . . ?
C18 Fe2 C21 C22 -46.8(7) . . . . ?
C17 Fe2 C21 C22 -77.3(4) . . . . ?
C16 Fe2 C21 C20 122.6(3) . . . . ?
C15 Fe2 C21 C20 80.5(4) . . . . ?
C23 Fe2 C21 C20 -81.3(3) . . . . ?
C22 Fe2 C21 C20 -118.6(5) . . . . ?
C19 Fe2 C21 C20 50.5(7) . . . . ?
C24 Fe2 C21 C20 -37.5(3) . . . . ?
C18 Fe2 C21 C20 -165.5(5) . . . . ?
C17 Fe2 C21 C20 164.0(3) . . . . ?
C20 C21 C22 C23 0.5(5) . . . . ?
Fe2 C21 C22 C23 -59.2(3) . . . . ?
C20 C21 C22 Fe2 59.6(3) . . . . ?
C16 Fe2 C22 C23 -162.2(3) . . . . ?
C15 Fe2 C22 C23 166.1(4) . . . . ?
C20 Fe2 C22 C23 81.6(4) . . . . ?
C21 Fe2 C22 C23 119.6(5) . . . . ?
C19 Fe2 C22 C23 -50.1(7) . . . . ?
C24 Fe2 C22 C23 37.6(3) . . . . ?
C18 Fe2 C22 C23 -79.8(4) . . . . ?
C17 Fe2 C22 C23 -120.5(3) . . . . ?
C16 Fe2 C22 C21 78.2(4) . . . . ?
C15 Fe2 C22 C21 46.5(6) . . . . ?
C20 Fe2 C22 C21 -38.0(3) . . . . ?
C23 Fe2 C22 C21 -119.6(5) . . . . ?
C19 Fe2 C22 C21 -169.7(5) . . . . ?
C24 Fe2 C22 C21 -82.0(4) . . . . ?
C18 Fe2 C22 C21 160.6(3) . . . . ?
C17 Fe2 C22 C21 119.9(3) . . . . ?
C21 C22 C23 C24 -0.5(6) . . . . ?
Fe2 C22 C23 C24 -59.7(3) . . . . ?
C21 C22 C23 Fe2 59.1(3) . . . . ?
C16 Fe2 C23 C22 41.5(7) . . . . ?
C15 Fe2 C23 C22 -163.7(5) . . . . ?
C20 Fe2 C23 C22 -81.4(4) . . . . ?
C21 Fe2 C23 C22 -37.5(3) . . . . ?
C19 Fe2 C23 C22 160.4(3) . . . . ?
C24 Fe2 C23 C22 -119.4(5) . . . . ?
C18 Fe2 C23 C22 118.6(3) . . . . ?
C17 Fe2 C23 C22 76.7(4) . . . . ?
C16 Fe2 C23 C24 160.9(5) . . . . ?
C15 Fe2 C23 C24 -44.3(8) . . . . ?
C20 Fe2 C23 C24 38.0(4) . . . . ?
C21 Fe2 C23 C24 81.9(4) . . . . ?
C22 Fe2 C23 C24 119.4(5) . . . . ?
C19 Fe2 C23 C24 -80.2(4) . . . . ?
C18 Fe2 C23 C24 -122.0(4) . . . . ?
C17 Fe2 C23 C24 -163.9(3) . . . . ?
C22 C23 C24 C20 0.4(6) . . . . ?
Fe2 C23 C24 C20 -59.3(3) . . . . ?
C22 C23 C24 Fe2 59.6(3) . . . . ?
C21 C20 C24 C23 -0.1(5) . . . . ?
Fe2 C20 C24 C23 59.3(3) . . . . ?
C21 C20 C24 Fe2 -59.4(3) . . . . ?
C16 Fe2 C24 C23 -157.3(5) . . . . ?
C15 Fe2 C24 C23 163.9(3) . . . . ?
C20 Fe2 C24 C23 -118.7(5) . . . . ?
C21 Fe2 C24 C23 -81.2(4) . . . . ?
C22 Fe2 C24 C23 -37.4(3) . . . . ?
C19 Fe2 C24 C23 120.0(3) . . . . ?
C18 Fe2 C24 C23 77.2(4) . . . . ?
C17 Fe2 C24 C23 40.0(7) . . . . ?
C16 Fe2 C24 C20 -38.6(8) . . . . ?
C15 Fe2 C24 C20 -77.4(4) . . . . ?
C23 Fe2 C24 C20 118.7(5) . . . . ?
C21 Fe2 C24 C20 37.5(3) . . . . ?
C22 Fe2 C24 C20 81.2(3) . . . . ?
C19 Fe2 C24 C20 -121.3(3) . . . . ?
C18 Fe2 C24 C20 -164.1(3) . . . . ?
C17 Fe2 C24 C20 158.7(5) . . . . ?
N5 N4 C25 C26 94.2(4) . . . . ?
C1 N4 C25 C26 -78.7(5) . . . . ?
N4 C25 C26 C27 -3.1(6) . . . . ?
N4 C25 C26 C31 179.2(4) . . . . ?
C31 C26 C27 C28 -0.9(7) . . . . ?
C25 C26 C27 C28 -178.6(4) . . . . ?
C26 C27 C28 C29 -0.5(8) . . . . ?
C27 C28 C29 C30 1.4(8) . . . . ?
C28 C29 C30 C31 -0.9(8) . . . . ?
C29 C30 C31 C26 -0.4(8) . . . . ?
C27 C26 C31 C30 1.3(7) . . . . ?
C25 C26 C31 C30 179.2(4) . . . . ?
C14 N7 C32 C33 -79.4(5) . . . . ?
N8 N7 C32 C33 98.7(4) . . . . ?
N7 C32 C33 C34 177.5(4) . . . . ?
N7 C32 C33 C38 -1.1(6) . . . . ?
C38 C33 C34 C35 0.9(7) . . . . ?
C32 C33 C34 C35 -177.8(4) . . . . ?
C33 C34 C35 C36 0.7(8) . . . . ?
C34 C35 C36 C37 -0.9(9) . . . . ?
C35 C36 C37 C38 -0.5(10) . . . . ?
C36 C37 C38 C33 2.2(9) . . . . ?
C34 C33 C38 C37 -2.4(8) . . . . ?
C32 C33 C38 C37 176.2(5) . . . . ?
